data_7151629
loop_
_publ_author_name
'Bhurruth-Alcor, Yushma'
'R\/ost, Therese'
'Jorgensen, Michael R.'
'Kontogiorgis, Christos'
'Skorve, Jon'
'Cooper, Robert G.'
'Sheridan, Joseph M.'
'Hamilton, William D. O.'
'Heal, Jonathan R.'
'Berge, Rolf K.'
'Miller, Andrew D.'

_publ_section_title
;
 Synthesis of novel PPAR\a/\g dual agonists as potential drugs for the
 treatment of the metabolic syndrome and diabetes type II designed
 using a new de novo design program PROTOBUILD.
;
_journal_issue 4
_journal_name_full 'Organic &amp; biomolecular chemistry'
_journal_page_first 1169
_journal_page_last 1188
_journal_paper_doi 10.1039/C0OB00146E
_journal_volume 9
_journal_year 2011
_chemical_formula_moiety 'C26 H18 N2 O2 S'
_chemical_formula_sum 'C26 H18 N2 O2 S'
_chemical_formula_weight 422.48
_chemical_name_systematic
;
?
;
_space_group_IT_number 14
_symmetry_cell_setting monoclinic
_symmetry_space_group_name_Hall '-P 2yn'
_symmetry_space_group_name_H-M 'P 1 21/n 1'
_atom_sites_solution_hydrogens geom
_atom_sites_solution_primary direct
_atom_sites_solution_secondary difmap
_audit_creation_method SHELXL-97
_cell_angle_alpha 90
_cell_angle_beta 98.636(2)
_cell_angle_gamma 90
_cell_formula_units_Z 4
_cell_length_a 18.0309(4)
_cell_length_b 5.88641(15)
_cell_length_c 19.5220(4)
_cell_measurement_reflns_used 2928
_cell_measurement_temperature 173(2)
_cell_measurement_theta_max 62.8170
_cell_measurement_theta_min 2.2892
_cell_volume 2048.52(8)
_computing_cell_refinement 'CrysAlis RED, Oxford Diffraction Ltd'
_computing_data_collection 'CrysAlis CCD, Oxford Diffraction Ltd'
_computing_data_reduction 'CrysAlis RED, Oxford Diffraction Ltd'
_computing_molecular_graphics 'Bruker SHELXTL'
_computing_publication_material 'Bruker SHELXTL'
_computing_structure_refinement 'SHELXL-97 (Sheldrick, 1997)'
_computing_structure_solution 'SHELXS-97 (Sheldrick, 1990)'
_diffrn_ambient_temperature 173(2)
_diffrn_detector_area_resol_mean 8.2556
_diffrn_measured_fraction_theta_full 0.973
_diffrn_measured_fraction_theta_max 0.974
_diffrn_measurement_device_type 'OD Xcalibur PX Ultra'
_diffrn_measurement_method 'omega scans'
_diffrn_radiation_monochromator graphite
_diffrn_radiation_source 'Enhance Ultra (Cu) X-ray Source'
_diffrn_radiation_type CuK\a
_diffrn_radiation_wavelength 1.54248
_diffrn_reflns_av_R_equivalents 0.0501
_diffrn_reflns_av_sigmaI/netI 0.0851
_diffrn_reflns_limit_h_max 20
_diffrn_reflns_limit_h_min -20
_diffrn_reflns_limit_k_max 6
_diffrn_reflns_limit_k_min -6
_diffrn_reflns_limit_l_max 22
_diffrn_reflns_limit_l_min -22
_diffrn_reflns_number 8932
_diffrn_reflns_theta_full 63.12
_diffrn_reflns_theta_max 63.12
_diffrn_reflns_theta_min 3.11
_diffrn_standards_number 0
_exptl_absorpt_coefficient_mu 1.615
_exptl_absorpt_correction_T_max 1.00000
_exptl_absorpt_correction_T_min 0.81707
_exptl_absorpt_correction_type multi-scan
_exptl_absorpt_process_details
;
CrysAlis RED, Oxford Diffraction Ltd.,
Version 1.171.31.7 (release 18-10-2006 CrysAlis171 .NET)
(compiled Oct 18 2006,16:28:17)
Empirical absorption correction using spherical harmonics,
implemented in SCALE3 ABSPACK scaling algorithm.
;
_exptl_crystal_colour Colourless
_exptl_crystal_density_diffrn 1.370
_exptl_crystal_density_method 'not measured'
_exptl_crystal_description needles
_exptl_crystal_F_000 880
_exptl_crystal_size_max 0.23
_exptl_crystal_size_mid 0.03
_exptl_crystal_size_min 0.01
_refine_diff_density_max 0.152
_refine_diff_density_min -0.256
_refine_diff_density_rms 0.040
_refine_ls_extinction_method none
_refine_ls_goodness_of_fit_ref 0.867
_refine_ls_hydrogen_treatment constr
_refine_ls_matrix_type full
_refine_ls_number_parameters 280
_refine_ls_number_reflns 3230
_refine_ls_number_restraints 0
_refine_ls_restrained_S_all 0.867
_refine_ls_R_factor_all 0.0879
_refine_ls_R_factor_gt 0.0404
_refine_ls_shift/su_max 0.000
_refine_ls_shift/su_mean 0.000
_refine_ls_structure_factor_coef Fsqd
_refine_ls_weighting_details 'calc w=1/[\s^2^(Fo^2^)+(0.0447P)^2^+0.0000P] where P=(Fo^2^+2Fc^2^)/3'
_refine_ls_weighting_scheme calc
_refine_ls_wR_factor_gt 0.0764
_refine_ls_wR_factor_ref 0.0869
_reflns_number_gt 1894
_reflns_number_total 3230
_reflns_threshold_expression >2sigma(I)
_cod_data_source_file C0OB00146E.TXT
_cod_data_source_block Compound_26
_cod_depositor_comments
;
The following automatic conversions were performed:
'_symmetry_cell_setting' value 'Monoclinic' changed to 'monoclinic'
according to '/home/saulius/struct/CIF-dictionaries/cif_core.dic'
dictionary named 'cif_core.dic' version 2.4.1 from 2010-06-29.

Automatic conversion script
Id: cif_fix_enum 1555 2011-01-17 13:19:09Z saulius 
;
_cod_original_cell_volume 2048.52(19)
_cod_original_sg_symbol_H-M P2(1)/n
_cod_database_code 7151629

loop_
_symmetry_equiv_pos_as_xyz
'x, y, z'
'-x+1/2, y+1/2, -z+1/2'
'-x, -y, -z'
'x-1/2, -y-1/2, z-1/2'

loop_
_atom_site_label
_atom_site_type_symbol
_atom_site_fract_x
_atom_site_fract_y
_atom_site_fract_z
_atom_site_U_iso_or_equiv
_atom_site_adp_type
_atom_site_occupancy
_atom_site_symmetry_multiplicity
_atom_site_calc_flag
_atom_site_refinement_flags
_atom_site_disorder_assembly
_atom_site_disorder_group
N1 N 0.44400(10) 0.1958(3) 0.31612(9) 0.0363(5) Uani 1 1 d . . .
C2 C 0.52282(13) 0.1834(4) 0.34131(12) 0.0373(6) Uani 1 1 d . . .
C3 C 0.54009(12) 0.3540(4) 0.38656(12) 0.0383(7) Uani 1 1 d . . .
H3A H 0.5886 0.3828 0.4114 0.046 Uiso 1 1 calc R . .
C4 C 0.47437(12) 0.4862(4) 0.39178(12) 0.0350(6) Uani 1 1 d . . .
C5 C 0.46096(13) 0.6747(4) 0.43108(12) 0.0415(7) Uani 1 1 d . . .
H5A H 0.5007 0.7458 0.4610 0.050 Uiso 1 1 calc R . .
C6 C 0.38807(14) 0.7562(5) 0.42547(12) 0.0419(7) Uani 1 1 d . . .
C7 C 0.32945(14) 0.6495(5) 0.38240(13) 0.0478(7) Uani 1 1 d . . .
H7A H 0.2800 0.7075 0.3802 0.057 Uiso 1 1 calc R . .
C8 C 0.34130(13) 0.4626(5) 0.34297(12) 0.0444(7) Uani 1 1 d . . .
H8A H 0.3013 0.3908 0.3136 0.053 Uiso 1 1 calc R . .
C9 C 0.41467(12) 0.3843(4) 0.34820(11) 0.0355(6) Uani 1 1 d . . .
S10 S 0.39928(3) 0.07768(13) 0.24368(3) 0.0460(2) Uani 1 1 d . . .
O11 O 0.44218(9) -0.1169(3) 0.23070(9) 0.0548(5) Uani 1 1 d . . .
O12 O 0.32266(8) 0.0561(3) 0.25401(9) 0.0527(5) Uani 1 1 d . . .
C13 C 0.40308(14) 0.2824(5) 0.17839(12) 0.0464(7) Uani 1 1 d . . .
C14 C 0.34653(16) 0.4446(5) 0.16502(14) 0.0518(7) Uani 1 1 d . . .
H14A H 0.3065 0.4476 0.1916 0.062 Uiso 1 1 calc R . .
C15 C 0.34923(17) 0.6010(5) 0.11276(15) 0.0643(9) Uani 1 1 d . . .
H15A H 0.3109 0.7122 0.1032 0.077 Uiso 1 1 calc R . .
C16 C 0.4071(2) 0.5964(6) 0.07456(16) 0.0781(11) Uani 1 1 d . . .
H16A H 0.4083 0.7039 0.0384 0.094 Uiso 1 1 calc R . .
C17 C 0.46310(18) 0.4390(7) 0.08786(16) 0.0866(12) Uani 1 1 d . . .
H17A H 0.5032 0.4388 0.0613 0.104 Uiso 1 1 calc R . .
C18 C 0.46168(15) 0.2776(6) 0.14051(15) 0.0722(10) Uani 1 1 d . . .
H18A H 0.5003 0.1672 0.1499 0.087 Uiso 1 1 calc R . .
C19 C 0.57417(13) -0.0025(4) 0.32385(12) 0.0408(7) Uani 1 1 d . . .
H19A H 0.5446 -0.1438 0.3146 0.049 Uiso 1 1 calc R . .
H19B H 0.6127 -0.0303 0.3647 0.049 Uiso 1 1 calc R . .
C20 C 0.61373(11) 0.0468(4) 0.26156(12) 0.0342(6) Uani 1 1 d . . .
C21 C 0.61402(12) -0.1068(4) 0.20950(12) 0.0380(6) Uani 1 1 d . . .
H21A H 0.5868 -0.2445 0.2107 0.046 Uiso 1 1 calc R . .
C22 C 0.65421(12) -0.0658(4) 0.15322(12) 0.0351(6) Uani 1 1 d . . .
C23 C 0.65610(13) -0.2247(5) 0.09937(13) 0.0473(7) Uani 1 1 d . . .
H23A H 0.6285 -0.3622 0.0992 0.057 Uiso 1 1 calc R . .
C24 C 0.69747(14) -0.1827(5) 0.04725(13) 0.0507(7) Uani 1 1 d . . .
H24A H 0.6984 -0.2914 0.0114 0.061 Uiso 1 1 calc R . .
C25 C 0.73833(14) 0.0187(5) 0.04642(14) 0.0465(7) Uani 1 1 d . . .
H25A H 0.7674 0.0451 0.0105 0.056 Uiso 1 1 calc R . .
C26 C 0.73657(12) 0.1772(4) 0.09697(13) 0.0408(7) Uani 1 1 d . . .
H26A H 0.7636 0.3151 0.0953 0.049 Uiso 1 1 calc R . .
C27 C 0.69480(12) 0.1391(4) 0.15221(12) 0.0334(6) Uani 1 1 d . . .
C28 C 0.69368(12) 0.2951(4) 0.20680(12) 0.0398(6) Uani 1 1 d . . .
H28A H 0.7210 0.4331 0.2067 0.048 Uiso 1 1 calc R . .
C29 C 0.65411(12) 0.2521(4) 0.26007(12) 0.0385(6) Uani 1 1 d . . .
H29A H 0.6538 0.3606 0.2961 0.046 Uiso 1 1 calc R . .
C30 C 0.37270(14) 0.9521(5) 0.46473(14) 0.0482(7) Uani 1 1 d . . .
N30 N 0.36068(12) 1.1095(4) 0.49642(12) 0.0628(7) Uani 1 1 d . . .

loop_
_atom_site_aniso_label
_atom_site_aniso_U_11
_atom_site_aniso_U_22
_atom_site_aniso_U_33
_atom_site_aniso_U_23
_atom_site_aniso_U_13
_atom_site_aniso_U_12
N1 0.0292(11) 0.0430(13) 0.0359(12) -0.0002(11) 0.0026(9) -0.0036(10)
C2 0.0367(14) 0.0436(17) 0.0329(14) 0.0039(14) 0.0093(12) -0.0009(13)
C3 0.0285(13) 0.0497(18) 0.0368(15) 0.0020(14) 0.0052(11) 0.0031(13)
C4 0.0330(14) 0.0422(17) 0.0307(14) 0.0034(13) 0.0076(12) -0.0046(12)
C5 0.0421(15) 0.0484(18) 0.0341(15) 0.0017(14) 0.0065(12) -0.0013(14)
C6 0.0453(16) 0.0464(18) 0.0365(16) 0.0065(14) 0.0142(13) 0.0111(14)
C7 0.0390(16) 0.064(2) 0.0417(17) 0.0109(16) 0.0105(13) 0.0107(15)
C8 0.0338(15) 0.061(2) 0.0392(15) 0.0028(15) 0.0063(12) 0.0001(14)
C9 0.0333(14) 0.0412(17) 0.0337(14) 0.0062(13) 0.0105(12) 0.0017(13)
S10 0.0397(4) 0.0505(5) 0.0472(4) -0.0024(4) 0.0044(3) -0.0125(4)
O11 0.0507(11) 0.0450(12) 0.0685(13) -0.0156(10) 0.0081(9) -0.0059(10)
O12 0.0361(10) 0.0598(13) 0.0615(12) 0.0007(10) 0.0052(9) -0.0171(9)
C13 0.0416(15) 0.063(2) 0.0326(15) -0.0025(15) 0.0004(13) -0.0206(16)
C14 0.0631(19) 0.0505(19) 0.0404(17) -0.0053(16) 0.0030(14) -0.0150(17)
C15 0.085(2) 0.056(2) 0.0482(18) -0.0029(18) -0.0029(17) -0.0180(19)
C16 0.074(2) 0.100(3) 0.055(2) 0.017(2) -0.0103(19) -0.039(2)
C17 0.052(2) 0.157(4) 0.048(2) 0.029(2) 0.0011(16) -0.031(2)
C18 0.0427(18) 0.120(3) 0.0520(19) 0.016(2) 0.0013(15) -0.0082(18)
C19 0.0405(14) 0.0415(17) 0.0409(15) 0.0011(13) 0.0076(12) 0.0064(13)
C20 0.0284(13) 0.0364(16) 0.0379(15) 0.0028(14) 0.0055(11) 0.0027(12)
C21 0.0364(14) 0.0311(15) 0.0472(16) 0.0009(14) 0.0082(12) -0.0014(12)
C22 0.0356(14) 0.0333(16) 0.0364(15) -0.0007(13) 0.0054(11) 0.0012(13)
C23 0.0490(16) 0.0402(17) 0.0548(18) -0.0070(15) 0.0144(14) -0.0100(14)
C24 0.0611(18) 0.0505(19) 0.0433(17) -0.0136(15) 0.0169(14) -0.0074(16)
C25 0.0474(16) 0.0504(19) 0.0446(17) -0.0014(15) 0.0169(13) -0.0032(14)
C26 0.0411(15) 0.0355(16) 0.0469(17) 0.0037(14) 0.0106(13) -0.0035(13)
C27 0.0314(13) 0.0296(15) 0.0395(15) 0.0004(13) 0.0066(12) -0.0006(12)
C28 0.0374(14) 0.0327(16) 0.0496(17) -0.0006(14) 0.0083(13) -0.0037(13)
C29 0.0384(14) 0.0348(16) 0.0432(16) -0.0059(13) 0.0089(12) -0.0002(13)
C30 0.0485(16) 0.054(2) 0.0441(17) 0.0101(17) 0.0142(13) 0.0137(16)
N30 0.0666(16) 0.0646(19) 0.0599(17) -0.0002(15) 0.0187(13) 0.0188(15)

loop_
_atom_type_symbol
_atom_type_description
_atom_type_scat_dispersion_real
_atom_type_scat_dispersion_imag
_atom_type_scat_source
C C 0.0181 0.0091 'International Tables Vol C Tables 4.2.6.8 and 6.1.1.4'
H H 0.0000 0.0000 'International Tables Vol C Tables 4.2.6.8 and 6.1.1.4'
N N 0.0311 0.0180 'International Tables Vol C Tables 4.2.6.8 and 6.1.1.4'
O O 0.0492 0.0322 'International Tables Vol C Tables 4.2.6.8 and 6.1.1.4'
S S 0.3331 0.5567 'International Tables Vol C Tables 4.2.6.8 and 6.1.1.4'

loop_
_geom_angle_atom_site_label_1
_geom_angle_atom_site_label_2
_geom_angle_atom_site_label_3
_geom_angle
_geom_angle_site_symmetry_1
_geom_angle_site_symmetry_3
_geom_angle_publ_flag
C9 N1 C2 107.78(19) . . ?
C9 N1 S10 122.41(15) . . ?
C2 N1 S10 126.61(16) . . ?
C3 C2 N1 107.9(2) . . ?
C3 C2 C19 127.1(2) . . ?
N1 C2 C19 124.8(2) . . ?
C2 C3 C4 109.9(2) . . ?
C5 C4 C9 119.7(2) . . ?
C5 C4 C3 133.3(2) . . ?
C9 C4 C3 107.0(2) . . ?
C6 C5 C4 118.3(2) . . ?
C5 C6 C7 120.9(3) . . ?
C5 C6 C30 119.5(2) . . ?
C7 C6 C30 119.6(2) . . ?
C8 C7 C6 121.9(2) . . ?
C7 C8 C9 116.7(2) . . ?
C8 C9 C4 122.5(2) . . ?
C8 C9 N1 130.0(2) . . ?
C4 C9 N1 107.45(19) . . ?
O11 S10 O12 120.96(11) . . ?
O11 S10 N1 106.20(10) . . ?
O12 S10 N1 105.73(10) . . ?
O11 S10 C13 109.86(13) . . ?
O12 S10 C13 107.80(12) . . ?
N1 S10 C13 105.14(11) . . ?
C18 C13 C14 120.8(3) . . ?
C18 C13 S10 119.3(3) . . ?
C14 C13 S10 119.8(2) . . ?
C15 C14 C13 119.3(3) . . ?
C16 C15 C14 120.2(3) . . ?
C17 C16 C15 120.7(3) . . ?
C16 C17 C18 120.3(3) . . ?
C13 C18 C17 118.6(3) . . ?
C2 C19 C20 114.8(2) . . ?
C21 C20 C29 119.5(2) . . ?
C21 C20 C19 121.5(2) . . ?
C29 C20 C19 118.9(2) . . ?
C20 C21 C22 121.5(2) . . ?
C23 C22 C27 119.0(2) . . ?
C23 C22 C21 122.3(2) . . ?
C27 C22 C21 118.7(2) . . ?
C24 C23 C22 120.6(2) . . ?
C23 C24 C25 120.6(3) . . ?
C26 C25 C24 120.2(2) . . ?
C25 C26 C27 120.9(2) . . ?
C28 C27 C22 118.7(2) . . ?
C28 C27 C26 122.7(2) . . ?
C22 C27 C26 118.6(2) . . ?
C29 C28 C27 121.5(2) . . ?
C28 C29 C20 120.1(2) . . ?
N30 C30 C6 179.7(3) . . ?

loop_
_geom_bond_atom_site_label_1
_geom_bond_atom_site_label_2
_geom_bond_distance
_geom_bond_site_symmetry_2
_geom_bond_publ_flag
N1 C9 1.415(3) . ?
N1 C2 1.434(3) . ?
N1 S10 1.6708(19) . ?
C2 C3 1.343(3) . ?
C2 C19 1.505(3) . ?
C3 C4 1.434(3) . ?
C4 C5 1.391(3) . ?
C4 C9 1.403(3) . ?
C5 C6 1.388(3) . ?
C6 C7 1.397(3) . ?
C6 C30 1.434(4) . ?
C7 C8 1.377(3) . ?
C8 C9 1.390(3) . ?
S10 O11 1.4261(18) . ?
S10 O12 1.4314(15) . ?
S10 C13 1.763(3) . ?
C13 C18 1.378(3) . ?
C13 C14 1.393(4) . ?
C14 C15 1.381(4) . ?
C15 C16 1.371(4) . ?
C16 C17 1.366(4) . ?
C17 C18 1.403(4) . ?
C19 C20 1.527(3) . ?
C20 C21 1.361(3) . ?
C20 C29 1.414(3) . ?
C21 C22 1.425(3) . ?
C22 C23 1.412(3) . ?
C22 C27 1.412(3) . ?
C23 C24 1.372(3) . ?
C24 C25 1.397(3) . ?
C25 C26 1.362(3) . ?
C26 C27 1.423(3) . ?
C27 C28 1.409(3) . ?
C28 C29 1.370(3) . ?
C30 N30 1.153(3) . ?

loop_
_cod_related_entry_id
_cod_related_entry_database
_cod_related_entry_code
1 ChemSpider 26993322
